data_1510273
loop_
_publ_author_name
'Wang, R.'
'Giessen, B.C.'

_publ_section_title
;
 A B-element-rich representative of the alpha - V3 S type: Au Pb3
;
_journal_name_full 'Metallurgical Transactions'
_journal_page_first 2195
_journal_page_last 2197
_journal_volume 2
_journal_year 1971
_chemical_formula_sum 'Au Pb3'
_space_group_IT_number 121
_symmetry_space_group_name_Hall 'I -4 2'
_symmetry_space_group_name_H-M 'I -4 2 m'
_cell_angle_alpha 90
_cell_angle_beta 90
_cell_angle_gamma 90
_cell_formula_units_Z 8
_cell_length_a 11.959
_cell_length_b 11.959
_cell_length_c 5.877
_cell_volume 840.515
_citation_journal_id_ASTM MTGTBF
_cod_data_source_file gold_336.cif
_cod_data_source_block Au1Pb3
_cod_original_cell_volume 840.5148
_cod_original_formula_sum 'Au1 Pb3'
_cod_database_code 1510273

loop_
_symmetry_equiv_pos_as_xyz
x,y,z
y,-x,-z
-x,-y,z
-y,x,-z
x,-y,-z
-y,-x,z
-x,y,-z
y,x,z
x+1/2,y+1/2,z+1/2
y+1/2,-x+1/2,-z+1/2
-x+1/2,-y+1/2,z+1/2
-y+1/2,x+1/2,-z+1/2
x+1/2,-y+1/2,-z+1/2
-y+1/2,-x+1/2,z+1/2
-x+1/2,y+1/2,-z+1/2
y+1/2,x+1/2,z+1/2

loop_
_atom_site_label
_atom_site_type_symbol
_atom_site_fract_x
_atom_site_fract_y
_atom_site_fract_z
_atom_site_occupancy
_atom_site_U_iso_or_equiv
Pb3 Pb 0.2 0.2 0.25 1 0.0
Pb2 Pb 0.097 0.097 0.75 1 0.0
Au1 Au 0.294 0 0.5 1 0.0
Pb1 Pb 0.36 0 0 1 0.0
